data_4316966
loop_
_publ_author_name
'Ji-Jun Jiang'
'Mei Pan'
'Jun-Min Liu'
'Wei Wang'
'Cheng-Yong Su'

_publ_section_title
;
 Assembly of Robust and Porous Hydrogen-Bonded Coordination Frameworks:
 Isomorphism, Polymorphism, and Selective Adsorption
;
_journal_name_full 'Inorganic Chemistry'
_journal_page_first 10166
_journal_page_last 10173
_journal_paper_doi 10.1021/ic1014384
_journal_volume 49
_journal_year 2010
_chemical_formula_sum 'C24 H27 N10 Nd O12'
_chemical_formula_weight 791.80
_chemical_name_systematic
; 
 ? 
;
_space_group_IT_number 159
_symmetry_cell_setting hexagonal
_symmetry_space_group_name_Hall 'P 3 -2c'
_symmetry_space_group_name_H-M 'P 3 1 c'
_atom_sites_solution_hydrogens geom
_atom_sites_solution_primary direct
_atom_sites_solution_secondary difmap
_audit_creation_method SHELXL-97
_cell_angle_alpha 90.00
_cell_angle_beta 90.00
_cell_angle_gamma 120.00
_cell_formula_units_Z 2
_cell_length_a 11.9877(4)
_cell_length_b 11.9877(4)
_cell_length_c 14.2824(5)
_cell_measurement_temperature 293(2)
_cell_volume 1777.48(10)
_computing_structure_refinement 'SHELXL-97 (Sheldrick, 1997)'
_computing_structure_solution 'SHELXS-97 (Sheldrick, 1990)'
_diffrn_ambient_temperature 293(2)
_diffrn_measured_fraction_theta_full 0.988
_diffrn_measured_fraction_theta_max 0.988
_diffrn_measurement_device_type apex
_diffrn_radiation_monochromator graphite
_diffrn_radiation_source 'fine-focus sealed tube'
_diffrn_radiation_type MoK\a
_diffrn_radiation_wavelength 0.71073
_diffrn_reflns_av_R_equivalents 0.0583
_diffrn_reflns_av_sigmaI/netI 0.0563
_diffrn_reflns_limit_h_max 14
_diffrn_reflns_limit_h_min -14
_diffrn_reflns_limit_k_max 14
_diffrn_reflns_limit_k_min -14
_diffrn_reflns_limit_l_max 10
_diffrn_reflns_limit_l_min -17
_diffrn_reflns_number 6265
_diffrn_reflns_theta_full 25.99
_diffrn_reflns_theta_max 25.99
_diffrn_reflns_theta_min 4.18
_exptl_absorpt_coefficient_mu 1.528
_exptl_absorpt_correction_T_max 0.7298
_exptl_absorpt_correction_T_min 0.6406
_exptl_absorpt_correction_type multi-scan
_exptl_absorpt_process_details sadabs
_exptl_crystal_density_diffrn 1.479
_exptl_crystal_density_method 'not measured'
_exptl_crystal_F_000 794
_exptl_crystal_size_max 0.32
_exptl_crystal_size_mid 0.28
_exptl_crystal_size_min 0.22
_refine_diff_density_max 1.466
_refine_diff_density_min -0.459
_refine_diff_density_rms 0.089
_refine_ls_abs_structure_details 'Flack H D (1983), Acta Cryst. A39, 876-881'
_refine_ls_abs_structure_Flack 0.01(3)
_refine_ls_extinction_method none
_refine_ls_goodness_of_fit_ref 1.098
_refine_ls_hydrogen_treatment geom
_refine_ls_matrix_type full
_refine_ls_number_parameters 137
_refine_ls_number_reflns 1988
_refine_ls_number_restraints 1
_refine_ls_restrained_S_all 1.098
_refine_ls_R_factor_all 0.0434
_refine_ls_R_factor_gt 0.0357
_refine_ls_shift/su_max 0.000
_refine_ls_shift/su_mean 0.000
_refine_ls_structure_factor_coef Fsqd
_refine_ls_weighting_details 'calc w=1/[\s^2^(Fo^2^)+(0.0515P)^2^+0.0000P] where P=(Fo^2^+2Fc^2^)/3'
_refine_ls_weighting_scheme calc
_refine_ls_wR_factor_gt 0.0869
_refine_ls_wR_factor_ref 0.0915
_reflns_number_gt 1664
_reflns_number_total 1988
_reflns_threshold_expression >2sigma(I)
_cod_data_source_file ic1014384_si_001_07.cif
_cod_data_source_block 2-nd-3H2O
_cod_depositor_comments
;
The following automatic conversions were performed:

'_symmetry_cell_setting' value 'Hexagonal' changed to 'hexagonal'
according to the built-in table from CIF Core dictionary named
'cif_core.dic' version 2.4.1 from 2010-06-29.

Automatic conversion script
Id: cif_fix_values 1646 2011-03-28 12:23:43Z adriana 
;
_cod_original_cell_volume 1777.47(10)
_cod_database_code 4316966

loop_
_symmetry_equiv_pos_as_xyz
'x, y, z'
'-y, x-y, z'
'-x+y, -x, z'
'y, x, z+1/2'
'x-y, -y, z+1/2'
'-x, -x+y, z+1/2'

loop_
_atom_site_label
_atom_site_type_symbol
_atom_site_fract_x
_atom_site_fract_y
_atom_site_fract_z
_atom_site_U_iso_or_equiv
_atom_site_adp_type
_atom_site_occupancy
_atom_site_symmetry_multiplicity
_atom_site_calc_flag
_atom_site_refinement_flags
_atom_site_disorder_assembly
_atom_site_disorder_group
Nd1 Nd 0.3333 0.6667 0.118826(16) 0.02765(17) Uani 1 3 d S . .
N1 N 0.3333 0.6667 -0.0732(6) 0.0280(18) Uani 1 3 d S . .
N2 N 0.3787(7) 0.5011(7) 0.0354(5) 0.0335(15) Uani 1 1 d . . .
N3 N 0.4547(6) 0.4393(5) -0.0824(4) 0.0404(13) Uani 1 1 d . . .
H3A H 0.4821 0.4371 -0.1376 0.048 Uiso 1 1 calc R . .
N4 N 0.3418(6) 0.8847(6) 0.2284(5) 0.0329(16) Uani 1 1 d . . .
C1 C 0.4301(7) 0.6332(6) -0.1076(4) 0.0350(15) Uani 1 1 d . . .
H1A H 0.5159 0.7075 -0.1025 0.042 Uiso 1 1 calc R . .
H1B H 0.4138 0.6080 -0.1730 0.042 Uiso 1 1 calc R . .
C2 C 0.4212(6) 0.5251(7) -0.0506(5) 0.0343(15) Uani 1 1 d . . .
C3 C 0.4361(7) 0.3545(6) -0.0083(5) 0.0404(17) Uani 1 1 d . . .
C4 C 0.4565(9) 0.2495(8) -0.0039(6) 0.060(2) Uani 1 1 d . . .
H4A H 0.4879 0.2245 -0.0544 0.073 Uiso 1 1 calc R . .
C5 C 0.4268(11) 0.1864(10) 0.0801(9) 0.071(3) Uani 1 1 d . . .
H5A H 0.4393 0.1162 0.0869 0.085 Uiso 1 1 calc R . .
C6 C 0.3777(11) 0.2233(10) 0.1573(9) 0.060(3) Uani 1 1 d . . .
H6A H 0.3598 0.1780 0.2133 0.072 Uiso 1 1 calc R . .
C7 C 0.3562(7) 0.3265(6) 0.1499(5) 0.0442(18) Uani 1 1 d . . .
H7A H 0.3228 0.3504 0.1997 0.053 Uiso 1 1 calc R . .
C8 C 0.3866(6) 0.3938(6) 0.0643(5) 0.0362(15) Uani 1 1 d . . .
O1 O 0.4090(5) 0.8314(5) 0.2513(3) 0.0378(11) Uani 1 1 d . . .
O2 O 0.2720(4) 0.8405(4) 0.1566(3) 0.0383(10) Uani 1 1 d . . .
O3 O 0.3489(6) 0.9726(5) 0.2751(4) 0.0576(15) Uani 1 1 d . . .
O1W O 0.741(2) 0.901(2) -0.1048(16) 0.281(9) Uiso 1 1 d . . .

loop_
_atom_site_aniso_label
_atom_site_aniso_U_11
_atom_site_aniso_U_22
_atom_site_aniso_U_33
_atom_site_aniso_U_23
_atom_site_aniso_U_13
_atom_site_aniso_U_12
Nd1 0.0313(2) 0.0313(2) 0.0203(2) 0.000 0.000 0.01567(10)
N1 0.032(3) 0.032(3) 0.020(4) 0.000 0.000 0.0159(14)
N2 0.046(4) 0.031(4) 0.032(3) -0.003(3) -0.002(3) 0.026(3)
N3 0.048(4) 0.042(3) 0.034(3) 0.001(3) 0.011(3) 0.025(3)
N4 0.037(4) 0.034(3) 0.033(4) -0.006(3) -0.007(3) 0.022(3)
C1 0.044(4) 0.041(4) 0.024(3) 0.001(3) 0.005(3) 0.025(3)
C2 0.028(4) 0.045(4) 0.032(3) 0.001(3) -0.001(3) 0.020(3)
C3 0.038(4) 0.041(4) 0.039(4) 0.008(3) 0.013(3) 0.018(3)
C4 0.078(6) 0.060(5) 0.062(5) -0.001(4) 0.014(4) 0.048(5)
C5 0.092(9) 0.072(8) 0.078(7) 0.018(5) 0.018(6) 0.064(7)
C6 0.081(7) 0.051(6) 0.064(6) 0.020(4) 0.015(5) 0.045(5)
C7 0.052(4) 0.036(4) 0.046(4) 0.006(3) 0.017(3) 0.022(4)
C8 0.033(3) 0.032(4) 0.047(4) 0.000(3) 0.009(3) 0.019(3)
O1 0.044(3) 0.038(3) 0.031(3) -0.002(2) -0.007(2) 0.020(2)
O2 0.038(3) 0.038(3) 0.040(3) -0.007(2) -0.013(2) 0.019(2)
O3 0.085(4) 0.051(3) 0.057(3) -0.026(3) -0.027(3) 0.049(4)

loop_
_atom_type_symbol
_atom_type_description
_atom_type_scat_dispersion_real
_atom_type_scat_dispersion_imag
_atom_type_scat_source
C C 0.0033 0.0016 'International Tables Vol C Tables 4.2.6.8 and 6.1.1.4'
H H 0.0000 0.0000 'International Tables Vol C Tables 4.2.6.8 and 6.1.1.4'
N N 0.0061 0.0033 'International Tables Vol C Tables 4.2.6.8 and 6.1.1.4'
O O 0.0106 0.0060 'International Tables Vol C Tables 4.2.6.8 and 6.1.1.4'
Nd Nd -0.1943 3.0179 'International Tables Vol C Tables 4.2.6.8 and 6.1.1.4'

loop_
_geom_angle_atom_site_label_1
_geom_angle_atom_site_label_2
_geom_angle_atom_site_label_3
_geom_angle
_geom_angle_site_symmetry_1
_geom_angle_site_symmetry_3
_geom_angle_publ_flag
O1 Nd1 O1 71.06(16) . 2_665 ?
O1 Nd1 O1 71.06(16) . 3_565 ?
O1 Nd1 O1 71.06(16) 2_665 3_565 ?
O1 Nd1 O2 49.97(14) . . ?
O1 Nd1 O2 73.19(16) 2_665 . ?
O1 Nd1 O2 117.99(15) 3_565 . ?
O1 Nd1 O2 117.99(15) . 2_665 ?
O1 Nd1 O2 49.97(14) 2_665 2_665 ?
O1 Nd1 O2 73.19(16) 3_565 2_665 ?
O2 Nd1 O2 115.78(7) . 2_665 ?
O1 Nd1 O2 73.19(16) . 3_565 ?
O1 Nd1 O2 117.99(15) 2_665 3_565 ?
O1 Nd1 O2 49.97(14) 3_565 3_565 ?
O2 Nd1 O2 115.78(7) . 3_565 ?
O2 Nd1 O2 115.78(7) 2_665 3_565 ?
O1 Nd1 N2 115.7(2) . 3_565 ?
O1 Nd1 N2 77.51(18) 2_665 3_565 ?
O1 Nd1 N2 143.44(19) 3_565 3_565 ?
O2 Nd1 N2 67.98(19) . 3_565 ?
O2 Nd1 N2 72.44(19) 2_665 3_565 ?
O2 Nd1 N2 164.46(17) 3_565 3_565 ?
O1 Nd1 N2 77.51(18) . 2_665 ?
O1 Nd1 N2 143.44(19) 2_665 2_665 ?
O1 Nd1 N2 115.7(2) 3_565 2_665 ?
O2 Nd1 N2 72.44(19) . 2_665 ?
O2 Nd1 N2 164.46(17) 2_665 2_665 ?
O2 Nd1 N2 67.98(19) 3_565 2_665 ?
N2 Nd1 N2 100.59(18) 3_565 2_665 ?
O1 Nd1 N2 143.44(19) . . ?
O1 Nd1 N2 115.7(2) 2_665 . ?
O1 Nd1 N2 77.51(18) 3_565 . ?
O2 Nd1 N2 164.46(17) . . ?
O2 Nd1 N2 67.98(19) 2_665 . ?
O2 Nd1 N2 72.44(19) 3_565 . ?
N2 Nd1 N2 100.59(18) 3_565 . ?
N2 Nd1 N2 100.59(18) 2_665 . ?
O1 Nd1 N1 137.85(10) . . ?
O1 Nd1 N1 137.85(10) 2_665 . ?
O1 Nd1 N1 137.85(10) 3_565 . ?
O2 Nd1 N1 102.02(10) . . ?
O2 Nd1 N1 102.02(10) 2_665 . ?
O2 Nd1 N1 102.02(10) 3_565 . ?
N2 Nd1 N1 62.67(15) 3_565 . ?
N2 Nd1 N1 62.67(15) 2_665 . ?
N2 Nd1 N1 62.67(15) . . ?
O1 Nd1 N4 25.32(15) . . ?
O1 Nd1 N4 70.15(16) 2_665 . ?
O1 Nd1 N4 94.87(16) 3_565 . ?
O2 Nd1 N4 24.64(15) . . ?
O2 Nd1 N4 119.83(16) 2_665 . ?
O2 Nd1 N4 94.95(16) 3_565 . ?
N2 Nd1 N4 91.53(17) 3_565 . ?
N2 Nd1 N4 73.44(19) 2_665 . ?
N2 Nd1 N4 167.37(19) . . ?
N1 Nd1 N4 121.39(13) . . ?
O1 Nd1 N4 94.87(16) . 2_665 ?
O1 Nd1 N4 25.32(15) 2_665 2_665 ?
O1 Nd1 N4 70.15(16) 3_565 2_665 ?
O2 Nd1 N4 94.95(16) . 2_665 ?
O2 Nd1 N4 24.64(15) 2_665 2_665 ?
O2 Nd1 N4 119.83(16) 3_565 2_665 ?
N2 Nd1 N4 73.44(19) 3_565 2_665 ?
N2 Nd1 N4 167.37(19) 2_665 2_665 ?
N2 Nd1 N4 91.53(17) . 2_665 ?
N1 Nd1 N4 121.39(13) . 2_665 ?
N4 Nd1 N4 95.34(17) . 2_665 ?
C1 N1 C1 109.6(4) 2_665 3_565 ?
C1 N1 C1 109.6(4) 2_665 . ?
C1 N1 C1 109.6(4) 3_565 . ?
C1 N1 Nd1 109.3(4) 2_665 . ?
C1 N1 Nd1 109.3(4) 3_565 . ?
C1 N1 Nd1 109.3(4) . . ?
C2 N2 C8 106.4(6) . . ?
C2 N2 Nd1 118.1(5) . . ?
C8 N2 Nd1 134.8(5) . . ?
C2 N3 C3 107.3(5) . . ?
C2 N3 H3A 126.4 . . ?
C3 N3 H3A 126.4 . . ?
O3 N4 O2 123.8(6) . . ?
O3 N4 O1 119.9(6) . . ?
O2 N4 O1 116.4(6) . . ?
O3 N4 Nd1 177.3(5) . . ?
O2 N4 Nd1 59.0(3) . . ?
O1 N4 Nd1 57.4(3) . . ?
N1 C1 C2 109.1(5) . . ?
N1 C1 H1A 109.9 . . ?
C2 C1 H1A 109.9 . . ?
N1 C1 H1B 109.9 . . ?
C2 C1 H1B 109.9 . . ?
H1A C1 H1B 108.3 . . ?
N2 C2 N3 112.2(6) . . ?
N2 C2 C1 123.8(7) . . ?
N3 C2 C1 123.9(6) . . ?
C8 C3 C4 124.7(6) . . ?
C8 C3 N3 104.9(6) . . ?
C4 C3 N3 130.4(7) . . ?
C5 C4 C3 115.1(8) . . ?
C5 C4 H4A 122.5 . . ?
C3 C4 H4A 122.5 . . ?
C4 C5 C6 122.8(8) . . ?
C4 C5 H5A 118.6 . . ?
C6 C5 H5A 118.6 . . ?
C7 C6 C5 120.6(8) . . ?
C7 C6 H6A 119.7 . . ?
C5 C6 H6A 119.7 . . ?
C6 C7 C8 117.8(8) . . ?
C6 C7 H7A 121.1 . . ?
C8 C7 H7A 121.1 . . ?
C3 C8 N2 109.2(6) . . ?
C3 C8 C7 119.0(6) . . ?
N2 C8 C7 131.8(6) . . ?
N4 O1 Nd1 97.3(4) . . ?
N4 O2 Nd1 96.4(4) . . ?

loop_
_geom_bond_atom_site_label_1
_geom_bond_atom_site_label_2
_geom_bond_distance
_geom_bond_site_symmetry_2
_geom_bond_publ_flag
Nd1 O1 2.552(5) . ?
Nd1 O1 2.552(5) 2_665 ?
Nd1 O1 2.552(5) 3_565 ?
Nd1 O2 2.590(5) . ?
Nd1 O2 2.590(5) 2_665 ?
Nd1 O2 2.590(5) 3_565 ?
Nd1 N2 2.595(6) 3_565 ?
Nd1 N2 2.595(7) 2_665 ?
Nd1 N2 2.595(6) . ?
Nd1 N1 2.742(8) . ?
Nd1 N4 3.004(7) . ?
Nd1 N4 3.004(7) 2_665 ?
N1 C1 1.488(7) 2_665 ?
N1 C1 1.488(7) 3_565 ?
N1 C1 1.488(7) . ?
N2 C2 1.306(9) . ?
N2 C8 1.399(9) . ?
N3 C2 1.356(9) . ?
N3 C3 1.406(9) . ?
N3 H3A 0.8600 . ?
N4 O3 1.213(8) . ?
N4 O2 1.261(8) . ?
N4 O1 1.295(8) . ?
C1 C2 1.489(9) . ?
C1 H1A 0.9700 . ?
C1 H1B 0.9700 . ?
C3 C8 1.389(9) . ?
C3 C4 1.398(11) . ?
C4 C5 1.367(14) . ?
C4 H4A 0.9300 . ?
C5 C6 1.422(12) . ?
C5 H5A 0.9300 . ?
C6 C7 1.388(12) . ?
C6 H6A 0.9300 . ?
C7 C8 1.408(10) . ?
C7 H7A 0.9300 . ?
